data_2227265
loop_
_publ_author_name
'Sirat, Hasnah Mohd'
'Feng, Yau Sui'
'Hazni, Hazrina'
'Awang, Khalijah'
'Ng, Seik Weng'

_publ_section_title
;
 (<i>E</i>)-1-(2-Hydroxy-4,6-dimethoxyphenyl)-3-(4-methoxyphenyl)prop-2-en-1-one
 from <i>Kaempferia rotunda</i> Val.
;
_journal_coeditor_code BT5385
_journal_issue 11
_journal_name_full 'Acta Crystallographica Section E'
_journal_page_first o2944
_journal_paper_doi 10.1107/S1600536810042674
_journal_volume 66
_journal_year 2010
_chemical_formula_iupac 'C18 H18 O5'
_chemical_formula_moiety 'C18 H18 O5'
_chemical_formula_sum 'C18 H18 O5'
_chemical_formula_weight 314.32
_chemical_name_systematic
;
(<i>E</i>)-1-(2-Hydroxy-4,6-dimethoxyphenyl)-3-(4-methoxyphenyl)prop-2-en-1-one
;
_space_group_IT_number 14
_symmetry_cell_setting monoclinic
_symmetry_space_group_name_Hall '-P 2yn'
_symmetry_space_group_name_H-M 'P 1 21/n 1'
_atom_sites_solution_hydrogens geom
_atom_sites_solution_primary direct
_atom_sites_solution_secondary difmap
_audit_creation_method SHELXL-97
_cell_angle_alpha 90.00
_cell_angle_beta 97.7650(10)
_cell_angle_gamma 90.00
_cell_formula_units_Z 4
_cell_length_a 12.8502(8)
_cell_length_b 8.3226(5)
_cell_length_c 14.1865(9)
_cell_measurement_reflns_used 5893
_cell_measurement_temperature 100(2)
_cell_measurement_theta_max 28.2
_cell_measurement_theta_min 2.3
_cell_volume 1503.29(16)
_computing_cell_refinement 'SAINT (Bruker, 2009)'
_computing_data_collection 'APEX2 (Bruker, 2009)'
_computing_data_reduction 'SAINT (Bruker, 2009)'
_computing_molecular_graphics 'X-SEED (Barbour, 2001)'
_computing_publication_material 'publCIF (Westrip, 2010)'
_computing_structure_refinement 'SHELXL97 (Sheldrick, 2008)'
_computing_structure_solution 'SHELXS97 (Sheldrick, 2008)'
_diffrn_ambient_temperature 100(2)
_diffrn_measured_fraction_theta_full 1.000
_diffrn_measured_fraction_theta_max 1.000
_diffrn_measurement_device_type 'Bruker SMART APEX'
_diffrn_measurement_method '\w scans'
_diffrn_radiation_monochromator graphite
_diffrn_radiation_source 'fine-focus sealed tube'
_diffrn_radiation_type MoK\a
_diffrn_radiation_wavelength 0.71073
_diffrn_reflns_av_R_equivalents 0.0274
_diffrn_reflns_av_sigmaI/netI 0.0223
_diffrn_reflns_limit_h_max 15
_diffrn_reflns_limit_h_min -16
_diffrn_reflns_limit_k_max 10
_diffrn_reflns_limit_k_min -10
_diffrn_reflns_limit_l_max 18
_diffrn_reflns_limit_l_min -18
_diffrn_reflns_number 13992
_diffrn_reflns_theta_full 27.49
_diffrn_reflns_theta_max 27.49
_diffrn_reflns_theta_min 2.01
_diffrn_standards_decay_% 0
_diffrn_standards_interval_count 0
_diffrn_standards_interval_time 0
_diffrn_standards_number 0
_exptl_absorpt_coefficient_mu 0.101
_exptl_absorpt_correction_type none
_exptl_crystal_colour Yellow
_exptl_crystal_density_diffrn 1.389
_exptl_crystal_density_method 'not measured'
_exptl_crystal_description 'Irregular block'
_exptl_crystal_F_000 664
_exptl_crystal_size_max 0.45
_exptl_crystal_size_mid 0.40
_exptl_crystal_size_min 0.05
_refine_diff_density_max 0.320
_refine_diff_density_min -0.228
_refine_ls_extinction_method none
_refine_ls_goodness_of_fit_ref 1.013
_refine_ls_hydrogen_treatment mixed
_refine_ls_matrix_type full
_refine_ls_number_parameters 215
_refine_ls_number_reflns 3464
_refine_ls_number_restraints 1
_refine_ls_restrained_S_all 1.014
_refine_ls_R_factor_all 0.0430
_refine_ls_R_factor_gt 0.0359
_refine_ls_shift/su_max 0.001
_refine_ls_shift/su_mean 0.001
_refine_ls_structure_factor_coef Fsqd
_refine_ls_weighting_details 'calc w=1/[\s^2^(Fo^2^)+(0.0545P)^2^+0.5468P] where P=(Fo^2^+2Fc^2^)/3'
_refine_ls_weighting_scheme calc
_refine_ls_wR_factor_gt 0.0947
_refine_ls_wR_factor_ref 0.1010
_reflns_number_gt 2989
_reflns_number_total 3464
_reflns_threshold_expression I>2\s(I)
_cod_data_source_file bt5385.cif
_cod_data_source_block I
_cod_original_sg_symbol_H-M 'P 21/n'
_cod_database_code 2227265
_cod_database_fobs_code 2227265

loop_
_symmetry_equiv_pos_as_xyz
'x, y, z'
'-x+1/2, y+1/2, -z+1/2'
'-x, -y, -z'
'x-1/2, -y-1/2, z-1/2'

loop_
_atom_site_type_symbol
_atom_site_label
_atom_site_fract_x
_atom_site_fract_y
_atom_site_fract_z
_atom_site_U_iso_or_equiv
_atom_site_adp_type
_atom_site_calc_flag
_atom_site_refinement_flags
_atom_site_occupancy
_atom_site_disorder_assembly
_atom_site_disorder_group
O O1 0.71889(6) 0.58291(10) 0.67517(6) 0.02051(19) Uani d D 1 . .
H H1 0.7343(14) 0.536(2) 0.6242(9) 0.049(5) Uiso d D 1 . .
O O2 0.44911(7) 0.93407(10) 0.74558(6) 0.0224(2) Uani d . 1 . .
O O3 0.45229(6) 0.75473(10) 0.42926(5) 0.01955(19) Uani d . 1 . .
O O4 0.72544(6) 0.50207(10) 0.50890(6) 0.02089(19) Uani d . 1 . .
O O5 0.61863(7) 0.54719(10) -0.08390(5) 0.01985(19) Uani d . 1 . .
C C1 0.63266(9) 0.66965(13) 0.64416(8) 0.0166(2) Uani d . 1 . .
C C2 0.58866(9) 0.75693(13) 0.71251(8) 0.0181(2) Uani d . 1 . .
H H2 0.6199 0.7560 0.7771 0.022 Uiso calc R 1 . .
C C3 0.49855(9) 0.84502(13) 0.68446(8) 0.0176(2) Uani d . 1 . .
C C4 0.45027(9) 0.84618(14) 0.58972(8) 0.0177(2) Uani d . 1 . .
H H4 0.3869 0.9041 0.5724 0.021 Uiso calc R 1 . .
C C5 0.49567(9) 0.76227(13) 0.52174(8) 0.0163(2) Uani d . 1 . .
C C6 0.59130(8) 0.67424(13) 0.54579(7) 0.0160(2) Uani d . 1 . .
C C7 0.49545(11) 0.93606(16) 0.84345(8) 0.0257(3) Uani d . 1 . .
H H7A 0.4487 0.9924 0.8815 0.039 Uiso calc R 1 . .
H H7B 0.5632 0.9917 0.8491 0.039 Uiso calc R 1 . .
H H7C 0.5061 0.8255 0.8665 0.039 Uiso calc R 1 . .
C C8 0.35464(9) 0.83628(15) 0.40224(8) 0.0210(2) Uani d . 1 . .
H H8A 0.3332 0.8236 0.3337 0.032 Uiso calc R 1 . .
H H8B 0.3632 0.9507 0.4176 0.032 Uiso calc R 1 . .
H H8C 0.3008 0.7903 0.4370 0.032 Uiso calc R 1 . .
C C9 0.64968(9) 0.59271(13) 0.47819(8) 0.0170(2) Uani d . 1 . .
C C10 0.62915(9) 0.61886(14) 0.37466(8) 0.0180(2) Uani d . 1 . .
H H10 0.5914 0.7110 0.3497 0.022 Uiso calc R 1 . .
C C11 0.66420(9) 0.51130(14) 0.31598(8) 0.0179(2) Uani d . 1 . .
H H11 0.6976 0.4182 0.3446 0.022 Uiso calc R 1 . .
C C12 0.65630(8) 0.52262(14) 0.21240(8) 0.0170(2) Uani d . 1 . .
C C13 0.67036(9) 0.38511(14) 0.15961(8) 0.0194(2) Uani d . 1 . .
H H13 0.6880 0.2870 0.1922 0.023 Uiso calc R 1 . .
C C14 0.65939(9) 0.38694(14) 0.06058(8) 0.0191(2) Uani d . 1 . .
H H14 0.6686 0.2912 0.0262 0.023 Uiso calc R 1 . .
C C15 0.63480(8) 0.53098(14) 0.01267(8) 0.0166(2) Uani d . 1 . .
C C16 0.62576(9) 0.67210(14) 0.06464(8) 0.0192(2) Uani d . 1 . .
H H16 0.6127 0.7714 0.0322 0.023 Uiso calc R 1 . .
C C17 0.63562(9) 0.66808(14) 0.16271(8) 0.0183(2) Uani d . 1 . .
H H17 0.6284 0.7645 0.1971 0.022 Uiso calc R 1 . .
C C18 0.63148(10) 0.40641(15) -0.13935(8) 0.0219(2) Uani d . 1 . .
H H18A 0.6141 0.4319 -0.2071 0.033 Uiso calc R 1 . .
H H18B 0.5847 0.3215 -0.1222 0.033 Uiso calc R 1 . .
H H18C 0.7045 0.3696 -0.1267 0.033 Uiso calc R 1 . .

loop_
_atom_site_aniso_label
_atom_site_aniso_U_11
_atom_site_aniso_U_22
_atom_site_aniso_U_33
_atom_site_aniso_U_12
_atom_site_aniso_U_13
_atom_site_aniso_U_23
O1 0.0192(4) 0.0242(4) 0.0175(4) 0.0058(3) 0.0000(3) 0.0029(3)
O2 0.0276(5) 0.0221(4) 0.0174(4) 0.0066(3) 0.0027(3) -0.0003(3)
O3 0.0168(4) 0.0253(4) 0.0156(4) 0.0041(3) -0.0011(3) 0.0016(3)
O4 0.0204(4) 0.0229(4) 0.0191(4) 0.0052(3) 0.0017(3) 0.0024(3)
O5 0.0246(4) 0.0197(4) 0.0156(4) 0.0016(3) 0.0042(3) 0.0000(3)
C1 0.0150(5) 0.0154(5) 0.0188(5) -0.0015(4) 0.0007(4) 0.0041(4)
C2 0.0200(6) 0.0183(5) 0.0152(5) -0.0012(4) -0.0001(4) 0.0025(4)
C3 0.0200(5) 0.0147(5) 0.0185(5) -0.0016(4) 0.0044(4) 0.0006(4)
C4 0.0166(5) 0.0172(5) 0.0191(5) 0.0017(4) 0.0018(4) 0.0037(4)
C5 0.0168(5) 0.0159(5) 0.0156(5) -0.0025(4) 0.0002(4) 0.0032(4)
C6 0.0160(5) 0.0157(5) 0.0160(5) -0.0013(4) 0.0016(4) 0.0023(4)
C7 0.0348(7) 0.0229(6) 0.0188(6) 0.0044(5) 0.0013(5) -0.0027(5)
C8 0.0170(5) 0.0242(6) 0.0207(5) 0.0033(4) -0.0019(4) 0.0034(4)
C9 0.0161(5) 0.0156(5) 0.0189(5) -0.0026(4) 0.0013(4) 0.0021(4)
C10 0.0162(5) 0.0194(5) 0.0184(5) 0.0002(4) 0.0023(4) 0.0038(4)
C11 0.0173(5) 0.0180(5) 0.0181(5) -0.0008(4) 0.0011(4) 0.0031(4)
C12 0.0142(5) 0.0198(6) 0.0171(5) 0.0005(4) 0.0022(4) 0.0012(4)
C13 0.0199(6) 0.0167(5) 0.0211(6) 0.0025(4) 0.0011(4) 0.0030(4)
C14 0.0187(5) 0.0179(6) 0.0206(5) 0.0021(4) 0.0024(4) -0.0014(4)
C15 0.0131(5) 0.0210(6) 0.0160(5) -0.0005(4) 0.0030(4) 0.0003(4)
C16 0.0207(6) 0.0167(5) 0.0205(5) 0.0021(4) 0.0039(4) 0.0027(4)
C17 0.0191(5) 0.0169(6) 0.0190(5) 0.0008(4) 0.0035(4) -0.0005(4)
C18 0.0253(6) 0.0220(6) 0.0193(5) -0.0011(5) 0.0060(4) -0.0033(4)

loop_
_atom_type_symbol
_atom_type_description
_atom_type_scat_dispersion_real
_atom_type_scat_dispersion_imag
_atom_type_scat_source
C C 0.0033 0.0016 'International Tables Vol C Tables 4.2.6.8 and 6.1.1.4'
H H 0.0000 0.0000 'International Tables Vol C Tables 4.2.6.8 and 6.1.1.4'
O O 0.0106 0.0060 'International Tables Vol C Tables 4.2.6.8 and 6.1.1.4'

loop_
_geom_angle_atom_site_label_1
_geom_angle_atom_site_label_2
_geom_angle_atom_site_label_3
_geom_angle_site_symmetry_1
_geom_angle_site_symmetry_3
_geom_angle
_geom_angle_publ_flag
C1 O1 H1 . . 103.7(12) ?
C3 O2 C7 . . 117.01(9) ?
C5 O3 C8 . . 117.88(9) ?
C15 O5 C18 . . 117.20(9) ?
O1 C1 C2 . . 116.51(10) ?
O1 C1 C6 . . 121.08(10) ?
C2 C1 C6 . . 122.39(10) ?
C3 C2 C1 . . 118.66(10) ?
C3 C2 H2 . . 120.7 ?
C1 C2 H2 . . 120.7 ?
O2 C3 C2 . . 123.37(10) ?
O2 C3 C4 . . 115.00(10) ?
C2 C3 C4 . . 121.63(10) ?
C5 C4 C3 . . 119.44(10) ?
C5 C4 H4 . . 120.3 ?
C3 C4 H4 . . 120.3 ?
O3 C5 C4 . . 122.78(10) ?
O3 C5 C6 . . 115.74(10) ?
C4 C5 C6 . . 121.46(10) ?
C1 C6 C5 . . 116.20(10) ?
C1 C6 C9 . . 118.26(10) ?
C5 C6 C9 . . 125.53(10) ?
O2 C7 H7A . . 109.5 ?
O2 C7 H7B . . 109.5 ?
H7A C7 H7B . . 109.5 ?
O2 C7 H7C . . 109.5 ?
H7A C7 H7C . . 109.5 ?
H7B C7 H7C . . 109.5 ?
O3 C8 H8A . . 109.5 ?
O3 C8 H8B . . 109.5 ?
H8A C8 H8B . . 109.5 ?
O3 C8 H8C . . 109.5 ?
H8A C8 H8C . . 109.5 ?
H8B C8 H8C . . 109.5 ?
O4 C9 C6 . . 119.43(10) ?
O4 C9 C10 . . 117.29(10) ?
C6 C9 C10 . . 123.16(10) ?
C11 C10 C9 . . 119.37(10) ?
C11 C10 H10 . . 120.3 ?
C9 C10 H10 . . 120.3 ?
C10 C11 C12 . . 126.67(10) ?
C10 C11 H11 . . 116.7 ?
C12 C11 H11 . . 116.7 ?
C13 C12 C17 . . 117.82(10) ?
C13 C12 C11 . . 119.40(10) ?
C17 C12 C11 . . 122.77(10) ?
C12 C13 C14 . . 122.04(10) ?
C12 C13 H13 . . 119.0 ?
C14 C13 H13 . . 119.0 ?
C15 C14 C13 . . 119.13(10) ?
C15 C14 H14 . . 120.4 ?
C13 C14 H14 . . 120.4 ?
O5 C15 C14 . . 124.66(10) ?
O5 C15 C16 . . 115.70(10) ?
C14 C15 C16 . . 119.64(10) ?
C17 C16 C15 . . 120.50(10) ?
C17 C16 H16 . . 119.7 ?
C15 C16 H16 . . 119.7 ?
C16 C17 C12 . . 120.72(10) ?
C16 C17 H17 . . 119.6 ?
C12 C17 H17 . . 119.6 ?
O5 C18 H18A . . 109.5 ?
O5 C18 H18B . . 109.5 ?
H18A C18 H18B . . 109.5 ?
O5 C18 H18C . . 109.5 ?
H18A C18 H18C . . 109.5 ?
H18B C18 H18C . . 109.5 ?

loop_
_geom_bond_atom_site_label_1
_geom_bond_atom_site_label_2
_geom_bond_site_symmetry_2
_geom_bond_distance
_geom_bond_publ_flag
O1 C1 . 1.3457(13) ?
O1 H1 . 0.867(9) ?
O2 C3 . 1.3615(14) ?
O2 C7 . 1.4349(14) ?
O3 C5 . 1.3558(13) ?
O3 C8 . 1.4326(13) ?
O4 C9 . 1.2618(14) ?
O5 C15 . 1.3644(13) ?
O5 C18 . 1.4331(14) ?
C1 C2 . 1.3913(16) ?
C1 C6 . 1.4250(15) ?
C2 C3 . 1.3828(16) ?
C2 H2 . 0.9500 ?
C3 C4 . 1.4023(15) ?
C4 C5 . 1.3820(16) ?
C4 H4 . 0.9500 ?
C5 C6 . 1.4318(15) ?
C6 C9 . 1.4619(15) ?
C7 H7A . 0.9800 ?
C7 H7B . 0.9800 ?
C7 H7C . 0.9800 ?
C8 H8A . 0.9800 ?
C8 H8B . 0.9800 ?
C8 H8C . 0.9800 ?
C9 C10 . 1.4728(15) ?
C10 C11 . 1.3411(16) ?
C10 H10 . 0.9500 ?
C11 C12 . 1.4623(15) ?
C11 H11 . 0.9500 ?
C12 C13 . 1.3927(16) ?
C12 C17 . 1.4079(16) ?
C13 C14 . 1.3929(16) ?
C13 H13 . 0.9500 ?
C14 C15 . 1.3932(16) ?
C14 H14 . 0.9500 ?
C15 C16 . 1.3999(16) ?
C16 C17 . 1.3804(16) ?
C16 H16 . 0.9500 ?
C17 H17 . 0.9500 ?
C18 H18A . 0.9800 ?
C18 H18B . 0.9800 ?
C18 H18C . 0.9800 ?

loop_
_geom_hbond_atom_site_label_D
_geom_hbond_atom_site_label_H
_geom_hbond_atom_site_label_A
_geom_hbond_site_symmetry_A
_geom_hbond_distance_DH
_geom_hbond_distance_HA
_geom_hbond_distance_DA
_geom_hbond_angle_DHA
_geom_hbond_publ_flag
O1 H1 O4 . 0.870(10) 1.650(10) 2.4650(10) 156(2) yes

loop_
_geom_torsion_atom_site_label_1
_geom_torsion_atom_site_label_2
_geom_torsion_atom_site_label_3
_geom_torsion_atom_site_label_4
_geom_torsion_site_symmetry_1
_geom_torsion_site_symmetry_2
_geom_torsion_site_symmetry_3
_geom_torsion_site_symmetry_4
_geom_torsion
_geom_torsion_publ_flag
O1 C1 C2 C3 . . . . -178.53(10) ?
C6 C1 C2 C3 . . . . 3.23(17) ?
C7 O2 C3 C2 . . . . 0.85(16) ?
C7 O2 C3 C4 . . . . 179.78(10) ?
C1 C2 C3 O2 . . . . 179.81(10) ?
C1 C2 C3 C4 . . . . 0.96(17) ?
O2 C3 C4 C5 . . . . 178.59(10) ?
C2 C3 C4 C5 . . . . -2.46(17) ?
C8 O3 C5 C4 . . . . -0.74(16) ?
C8 O3 C5 C6 . . . . 177.90(10) ?
C3 C4 C5 O3 . . . . 178.40(10) ?
C3 C4 C5 C6 . . . . -0.17(17) ?
O1 C1 C6 C5 . . . . 176.25(10) ?
C2 C1 C6 C5 . . . . -5.59(16) ?
O1 C1 C6 C9 . . . . -4.83(16) ?
C2 C1 C6 C9 . . . . 173.33(10) ?
O3 C5 C6 C1 . . . . -174.67(9) ?
C4 C5 C6 C1 . . . . 4.00(16) ?
O3 C5 C6 C9 . . . . 6.50(16) ?
C4 C5 C6 C9 . . . . -174.84(11) ?
C1 C6 C9 O4 . . . . 10.22(16) ?
C5 C6 C9 O4 . . . . -170.97(10) ?
C1 C6 C9 C10 . . . . -165.63(10) ?
C5 C6 C9 C10 . . . . 13.18(17) ?
O4 C9 C10 C11 . . . . 22.06(16) ?
C6 C9 C10 C11 . . . . -162.02(11) ?
C9 C10 C11 C12 . . . . -176.23(10) ?
C10 C11 C12 C13 . . . . -162.90(11) ?
C10 C11 C12 C17 . . . . 17.58(18) ?
C17 C12 C13 C14 . . . . -3.23(17) ?
C11 C12 C13 C14 . . . . 177.23(10) ?
C12 C13 C14 C15 . . . . 0.76(18) ?
C18 O5 C15 C14 . . . . -2.19(16) ?
C18 O5 C15 C16 . . . . 177.52(10) ?
C13 C14 C15 O5 . . . . -177.73(10) ?
C13 C14 C15 C16 . . . . 2.57(17) ?
O5 C15 C16 C17 . . . . 176.90(10) ?
C14 C15 C16 C17 . . . . -3.38(17) ?
C15 C16 C17 C12 . . . . 0.84(17) ?
C13 C12 C17 C16 . . . . 2.41(17) ?
C11 C12 C17 C16 . . . . -178.06(11) ?

loop_
_cod_related_entry_id
_cod_related_entry_database
_cod_related_entry_code
1 ChemSpider 4511445
